data_7248818
loop_
_publ_author_name
'Delegkou, Maria-Ioanna'
'Panagiotou, Nikos'
'Papatriantafyllopoulou, Constantina'
'Tasiopoulos, Anastasios'
'Papaioannou, Dionissios'
'Perlepes, Spyros P.'
'Nastopoulos, Vassilios'

_publ_section_title
;
 Solvatomorphism with polar protic/aprotic and non-polar solvents in a
 series of complexes derived from the
 5-phenylimidazole/tetrafluoroborate/copper(ii) reaction system
;
_journal_issue 26
_journal_name_full CrystEngComm
_journal_page_first 3574
_journal_page_last 3592
_journal_paper_doi 10.1039/D4CE00304G
_journal_volume 26
_journal_year 2024
_chemical_formula_moiety 'C36 H32 B2 Cu F8 N8, 2(C3 H7 N O)'
_chemical_formula_sum 'C42 H46 B2 Cu F8 N10 O2'
_chemical_formula_weight 960.05
_space_group_crystal_system triclinic
_space_group_IT_number 2
_space_group_name_Hall '-P 1'
_space_group_name_H-M_alt 'P -1'
_atom_sites_solution_hydrogens mixed
_atom_sites_solution_primary direct
_atom_sites_solution_secondary difmap
_audit_creation_method SHELXL-2019/3
_audit_update_record
;
2024-03-21 deposited with the CCDC.	2024-06-02 downloaded from the CCDC.
;
_cell_angle_alpha 75.963(6)
_cell_angle_beta 71.693(6)
_cell_angle_gamma 71.238(7)
_cell_formula_units_Z 1
_cell_length_a 9.0724(7)
_cell_length_b 9.8173(7)
_cell_length_c 14.3397(9)
_cell_measurement_reflns_used 4041
_cell_measurement_temperature 100(2)
_cell_measurement_theta_max 28.6620
_cell_measurement_theta_min 3.8660
_cell_volume 1133.80(15)
_computing_cell_refinement 'CrysAlisPro 1.171.38.43 (Rigaku OD, 2015)'
_computing_data_collection 'CrysAlisPro 1.171.38.43 (Rigaku OD, 2015)'
_computing_data_reduction 'CrysAlisPro 1.171.38.43 (Rigaku OD, 2015)'
_computing_molecular_graphics 'PLATON v.270519 (Spek, 2009); MERCURY v.2020.3.0 (Macrae et al. 2020)'
_computing_publication_material 'WINGX v.2018.3 (Farrugia, 2012); OLEX2 v.1.3.0 (Dolomanov et al., 2009)'
_computing_structure_refinement 'SHELXL-2019/3 (Sheldrick, 2019)'
_computing_structure_solution 'SIR92 (Altomare et al., 1994); SHELXT-2018/2 (Sheldrick, 2018)'
_diffrn_ambient_temperature 100(2)
_diffrn_detector_area_resol_mean 10.4223
_diffrn_measured_fraction_theta_full 0.997
_diffrn_measured_fraction_theta_max 0.994
_diffrn_measurement_device_type 'Oxford Diffraction SuperNova with Atlas CCD detector'
_diffrn_measurement_method '\w scans'
_diffrn_radiation_type MoK\a
_diffrn_radiation_wavelength 0.71073
_diffrn_reflns_av_R_equivalents 0.0284
_diffrn_reflns_av_unetI/netI 0.0475
_diffrn_reflns_Laue_measured_fraction_full 0.997
_diffrn_reflns_Laue_measured_fraction_max 0.994
_diffrn_reflns_limit_h_max 11
_diffrn_reflns_limit_h_min -11
_diffrn_reflns_limit_k_max 12
_diffrn_reflns_limit_k_min -11
_diffrn_reflns_limit_l_max 17
_diffrn_reflns_limit_l_min -17
_diffrn_reflns_number 9021
_diffrn_reflns_point_group_measured_fraction_full 0.997
_diffrn_reflns_point_group_measured_fraction_max 0.994
_diffrn_reflns_theta_full 25.242
_diffrn_reflns_theta_max 26.493
_diffrn_reflns_theta_min 2.836
_diffrn_source 'SuperNova (Mo) X-ray Source'
_exptl_absorpt_coefficient_mu 0.563
_exptl_absorpt_correction_T_max 1.000
_exptl_absorpt_correction_T_min 0.701
_exptl_absorpt_correction_type multi-scan
_exptl_absorpt_process_details
;
CrysAlisPro 1.171.38.43 (Rigaku Oxford Diffraction, 2015)
Empirical absorption correction using spherical harmonics,
 implemented in SCALE3 ABSPACK scaling algorithm.
;
_exptl_crystal_colour violet
_exptl_crystal_density_diffrn 1.406
_exptl_crystal_density_method 'not measured'
_exptl_crystal_description prism
_exptl_crystal_F_000 495
_exptl_crystal_recrystallization_method
'Re-crystallisation from solvent: Dichloromethane/dimethylformamide/diethyl ether/n-hexane'
_exptl_crystal_size_max 0.33
_exptl_crystal_size_mid 0.31
_exptl_crystal_size_min 0.16
_refine_diff_density_max 0.482
_refine_diff_density_min -0.447
_refine_diff_density_rms 0.068
_refine_ls_extinction_method none
_refine_ls_goodness_of_fit_ref 1.015
_refine_ls_hydrogen_treatment mixed
_refine_ls_matrix_type full
_refine_ls_number_parameters 330
_refine_ls_number_reflns 4665
_refine_ls_number_restraints 191
_refine_ls_restrained_S_all 1.044
_refine_ls_R_factor_all 0.0496
_refine_ls_R_factor_gt 0.0401
_refine_ls_shift/su_max 0.000
_refine_ls_shift/su_mean 0.000
_refine_ls_structure_factor_coef Fsqd
_refine_ls_weighting_details 'w=1/[\s^2^(Fo^2^)+(0.0354P)^2^+1.1460P] where P=(Fo^2^+2Fc^2^)/3'
_refine_ls_weighting_scheme calc
_refine_ls_wR_factor_gt 0.0911
_refine_ls_wR_factor_ref 0.1003
_reflns_Friedel_coverage 0.000
_reflns_number_gt 4111
_reflns_number_total 4665
_reflns_threshold_expression 'I > 2\s(I)'
_cod_data_source_file d4ce00304g2.cif
_cod_data_source_block 10
_cod_depositor_comments 'Adding full bibliography for 7248805--7248823.cif.'
_cod_database_code 7248818
_shelx_shelxl_version_number 2019/3
_shelx_space_group_comment
;
The symmetry employed for this shelxl refinement is uniquely defined
by the following loop, which should always be used as a source of
symmetry information in preference to the above space-group names.
They are only intended as comments.
;
_shelx_estimated_absorpt_t_min 0.836
_shelx_estimated_absorpt_t_max 0.915

loop_
_space_group_symop_operation_xyz
'x, y, z'
'-x, -y, -z'

loop_
_atom_site_label
_atom_site_type_symbol
_atom_site_fract_x
_atom_site_fract_y
_atom_site_fract_z
_atom_site_U_iso_or_equiv
_atom_site_adp_type
_atom_site_occupancy
_atom_site_site_symmetry_order
_atom_site_calc_flag
_atom_site_refinement_flags_posn
_atom_site_refinement_flags_adp
_atom_site_refinement_flags_occupancy
_atom_site_disorder_assembly
_atom_site_disorder_group
Cu Cu 0.500000 0.500000 0.500000 0.01411(11) Uani 1 2 d S . P . .
C2A C 0.3759(3) 0.8206(2) 0.45510(15) 0.0169(4) Uani 1 1 d . . . . .
H2A H 0.464281 0.834926 0.469985 0.020 Uiso 1 1 calc R U . . .
C4A C 0.2094(2) 0.7207(2) 0.43693(14) 0.0161(4) Uani 1 1 d . . . . .
H4A H 0.159926 0.648755 0.437019 0.019 Uiso 1 1 calc R U . . .
C5A C 0.1516(3) 0.8670(2) 0.40934(14) 0.0154(4) Uani 1 1 d . . . . .
C6A C 0.0102(3) 0.9508(2) 0.37184(15) 0.0174(4) Uani 1 1 d . . . . .
C7A C -0.0233(3) 1.1022(2) 0.34321(15) 0.0205(5) Uani 1 1 d . . . . .
H7A H 0.045771 1.153373 0.348593 0.025 Uiso 1 1 calc R U . . .
C8A C -0.1573(3) 1.1776(3) 0.30699(17) 0.0261(5) Uani 1 1 d . . . . .
H8A H -0.179675 1.280383 0.288214 0.031 Uiso 1 1 calc R U . . .
C9A C -0.2588(3) 1.1047(3) 0.29787(18) 0.0304(6) Uani 1 1 d . . . . .
H9A H -0.349900 1.156929 0.272654 0.037 Uiso 1 1 calc R U . . .
C10A C -0.2258(3) 0.9542(3) 0.32605(19) 0.0314(6) Uani 1 1 d . . . . .
H10A H -0.294441 0.903122 0.319958 0.038 Uiso 1 1 calc R U . . .
C11A C -0.0927(3) 0.8788(3) 0.36302(18) 0.0248(5) Uani 1 1 d . . . . .
H11A H -0.071490 0.776169 0.382629 0.030 Uiso 1 1 calc R U . . .
C2B C 0.2001(3) 0.4470(2) 0.65249(15) 0.0185(4) Uani 1 1 d . . . . .
H2B H 0.144890 0.454792 0.604268 0.022 Uiso 1 1 calc R U . . .
C4B C 0.3811(3) 0.4448(2) 0.72156(15) 0.0170(4) Uani 1 1 d . . . . .
H4B H 0.478523 0.450803 0.729906 0.020 Uiso 1 1 calc R U . . .
C5B C 0.2530(3) 0.4162(2) 0.79712(15) 0.0166(4) Uani 1 1 d . . . . .
C6B C 0.2315(3) 0.3888(2) 0.90545(15) 0.0195(5) Uani 1 1 d . . . . .
C7B C 0.1230(3) 0.3134(3) 0.96985(17) 0.0260(5) Uani 1 1 d . . . . .
H7B H 0.057989 0.280440 0.944362 0.031 Uiso 1 1 calc R U . . .
C8B C 0.1098(3) 0.2863(3) 1.07189(17) 0.0315(6) Uani 1 1 d . . . . .
H8B H 0.035036 0.235188 1.115489 0.038 Uiso 1 1 calc R U . . .
C9B C 0.2031(3) 0.3323(3) 1.11005(17) 0.0328(6) Uani 1 1 d . . . . .
H9B H 0.194552 0.311771 1.179492 0.039 Uiso 1 1 calc R U . . .
C10B C 0.3102(3) 0.4093(3) 1.04651(18) 0.0332(6) Uani 1 1 d . . . . .
H10B H 0.373976 0.442881 1.072650 0.040 Uiso 1 1 calc R U . . .
C11B C 0.3244(3) 0.4373(3) 0.94459(17) 0.0271(5) Uani 1 1 d . . . . .
H11B H 0.398020 0.489964 0.901456 0.033 Uiso 1 1 calc R U . . .
N1A N 0.2604(2) 0.92791(19) 0.42146(13) 0.0175(4) Uani 1 1 d D . . . .
H1A H 0.258(3) 1.0168(19) 0.4099(19) 0.026 Uiso 1 1 d D U . . .
N1B N 0.1395(2) 0.4176(2) 0.75134(13) 0.0181(4) Uani 1 1 d D . . . .
H1B H 0.050(2) 0.398(3) 0.7781(18) 0.027 Uiso 1 1 d D U . . .
N3A N 0.3502(2) 0.69253(19) 0.46467(12) 0.0164(4) Uani 1 1 d . . . . .
N3B N 0.3466(2) 0.46351(18) 0.63122(12) 0.0160(4) Uani 1 1 d . . . . .
B B 0.7170(3) 0.6486(3) 0.6266(2) 0.0244(5) Uani 1 1 d D U . . .
F1 F 0.63118(17) 0.63114(15) 0.56716(10) 0.0293(3) Uani 1 1 d D U . . .
F2A F 0.7050(8) 0.7895(7) 0.6331(5) 0.0319(11) Uani 0.57 1 d D U P A 1
F3A F 0.8803(5) 0.5981(5) 0.5701(3) 0.0408(9) Uani 0.57 1 d D U P A 1
F4A F 0.6900(5) 0.5625(4) 0.7161(3) 0.0366(9) Uani 0.57 1 d D U P A 1
F2B F 0.6751(11) 0.8019(9) 0.6157(7) 0.0371(16) Uani 0.43 1 d D U P A 2
F3B F 0.8721(7) 0.5741(7) 0.6125(4) 0.0493(13) Uani 0.43 1 d D U P A 2
F4B F 0.6282(6) 0.6099(6) 0.7271(4) 0.0364(11) Uani 0.43 1 d D U P A 2
O1 O 0.8815(2) 0.2997(2) 0.85143(13) 0.0338(4) Uani 1 1 d . . . . .
N2 N 0.7052(3) 0.1618(2) 0.89878(16) 0.0316(5) Uani 1 1 d . . . . .
C12 C 0.7875(3) 0.2497(3) 0.83364(17) 0.0236(5) Uani 1 1 d . . . . .
H12 H 0.772356 0.275787 0.768360 0.028 Uiso 1 1 calc R U . . .
C13 C 0.7176(4) 0.1217(4) 1.0019(2) 0.0480(8) Uani 1 1 d . . . . .
H13A H 0.790282 0.170017 1.010826 0.072 Uiso 1 1 calc R U . . .
H13B H 0.760045 0.015836 1.016999 0.072 Uiso 1 1 calc R U . . .
H13C H 0.610703 0.152327 1.046908 0.072 Uiso 1 1 calc R U . . .
C14 C 0.6033(4) 0.1006(3) 0.8693(3) 0.0449(7) Uani 1 1 d . . . . .
H14A H 0.603184 0.139647 0.799603 0.067 Uiso 1 1 calc R U . . .
H14B H 0.493090 0.126649 0.911407 0.067 Uiso 1 1 calc R U . . .
H14C H 0.644927 -0.005695 0.877066 0.067 Uiso 1 1 calc R U . . .

loop_
_atom_site_aniso_label
_atom_site_aniso_U_11
_atom_site_aniso_U_22
_atom_site_aniso_U_33
_atom_site_aniso_U_23
_atom_site_aniso_U_13
_atom_site_aniso_U_12
Cu 0.01483(19) 0.01458(19) 0.01238(18) 0.00021(14) -0.00327(14) -0.00513(14)
C2A 0.0181(11) 0.0174(10) 0.0166(10) -0.0012(8) -0.0041(8) -0.0081(8)
C4A 0.0178(11) 0.0168(10) 0.0142(10) -0.0027(8) -0.0021(8) -0.0072(8)
C5A 0.0185(11) 0.0151(10) 0.0121(9) -0.0026(8) -0.0014(8) -0.0060(8)
C6A 0.0176(11) 0.0167(10) 0.0141(10) -0.0039(8) -0.0002(8) -0.0022(8)
C7A 0.0245(12) 0.0166(10) 0.0163(10) -0.0029(8) -0.0001(9) -0.0048(9)
C8A 0.0266(13) 0.0191(11) 0.0219(11) -0.0009(9) -0.0024(10) 0.0027(9)
C9A 0.0213(12) 0.0357(14) 0.0257(12) -0.0027(11) -0.0074(10) 0.0034(10)
C10A 0.0227(13) 0.0338(14) 0.0396(14) -0.0074(12) -0.0107(11) -0.0062(10)
C11A 0.0234(12) 0.0186(11) 0.0319(12) -0.0027(10) -0.0093(10) -0.0039(9)
C2B 0.0178(11) 0.0216(11) 0.0168(10) -0.0025(9) -0.0045(8) -0.0065(9)
C4B 0.0163(11) 0.0180(10) 0.0163(10) -0.0013(8) -0.0054(8) -0.0037(8)
C5B 0.0186(11) 0.0137(10) 0.0177(10) -0.0014(8) -0.0052(8) -0.0049(8)
C6B 0.0209(11) 0.0187(10) 0.0143(10) -0.0030(8) -0.0022(8) -0.0009(8)
C7B 0.0270(13) 0.0301(13) 0.0199(11) -0.0010(10) -0.0044(10) -0.0098(10)
C8B 0.0333(14) 0.0381(14) 0.0171(11) 0.0019(10) -0.0010(10) -0.0113(11)
C9B 0.0384(15) 0.0382(15) 0.0150(11) -0.0036(10) -0.0051(10) -0.0034(12)
C10B 0.0365(15) 0.0422(15) 0.0249(12) -0.0116(11) -0.0109(11) -0.0082(12)
C11B 0.0287(13) 0.0336(13) 0.0212(11) -0.0064(10) -0.0035(10) -0.0123(10)
N1A 0.0219(10) 0.0126(8) 0.0188(9) -0.0015(7) -0.0049(7) -0.0066(7)
N1B 0.0170(9) 0.0216(9) 0.0170(9) -0.0016(7) -0.0013(7) -0.0109(8)
N3A 0.0170(9) 0.0176(9) 0.0140(8) -0.0014(7) -0.0030(7) -0.0055(7)
N3B 0.0159(9) 0.0158(9) 0.0154(8) -0.0012(7) -0.0040(7) -0.0040(7)
B 0.0272(13) 0.0218(12) 0.0302(13) -0.0018(11) -0.0148(11) -0.0092(10)
F1 0.0350(8) 0.0358(8) 0.0268(7) -0.0025(6) -0.0138(6) -0.0181(6)
F2A 0.046(2) 0.0215(16) 0.044(2) -0.0007(14) -0.0274(15) -0.0178(15)
F3A 0.0232(15) 0.0441(18) 0.051(2) 0.0069(18) -0.0164(17) -0.0073(12)
F4A 0.058(2) 0.0307(18) 0.0303(16) 0.0078(14) -0.0259(17) -0.0195(15)
F2B 0.044(3) 0.030(2) 0.050(3) -0.009(2) -0.018(2) -0.020(2)
F3B 0.030(2) 0.062(3) 0.053(3) -0.005(2) -0.025(2) 0.0014(19)
F4B 0.041(3) 0.044(3) 0.0294(19) 0.005(2) -0.0168(19) -0.0191(19)
O1 0.0315(10) 0.0442(11) 0.0297(9) -0.0063(8) -0.0028(8) -0.0202(8)
N2 0.0272(11) 0.0314(11) 0.0385(12) -0.0019(10) -0.0080(9) -0.0139(9)
C12 0.0210(12) 0.0275(12) 0.0233(11) -0.0056(10) -0.0048(9) -0.0075(10)
C13 0.0484(19) 0.0521(19) 0.0432(17) 0.0069(14) -0.0062(14) -0.0290(15)
C14 0.0327(15) 0.0308(14) 0.076(2) -0.0065(14) -0.0190(15) -0.0117(12)

loop_
_atom_type_symbol
_atom_type_description
_atom_type_scat_dispersion_real
_atom_type_scat_dispersion_imag
_atom_type_scat_source
C C 0.0033 0.0016 'International Tables Vol C Tables 4.2.6.8 and 6.1.1.4'
H H 0.0000 0.0000 'International Tables Vol C Tables 4.2.6.8 and 6.1.1.4'
B B 0.0013 0.0007 'International Tables Vol C Tables 4.2.6.8 and 6.1.1.4'
Cu Cu 0.3201 1.2651 'International Tables Vol C Tables 4.2.6.8 and 6.1.1.4'
F F 0.0171 0.0103 'International Tables Vol C Tables 4.2.6.8 and 6.1.1.4'
N N 0.0061 0.0033 'International Tables Vol C Tables 4.2.6.8 and 6.1.1.4'
O O 0.0106 0.0060 'International Tables Vol C Tables 4.2.6.8 and 6.1.1.4'

loop_
_geom_angle_atom_site_label_1
_geom_angle_atom_site_label_2
_geom_angle_atom_site_label_3
_geom_angle
_geom_angle_site_symmetry_1
_geom_angle_site_symmetry_3
_geom_angle_publ_flag
N3B Cu N3B 180.0 . 2_666 ?
N3B Cu N3A 88.50(7) . 2_666 ?
N3B Cu N3A 91.50(7) 2_666 2_666 ?
N3B Cu N3A 91.50(7) . . ?
N3B Cu N3A 88.50(7) 2_666 . ?
N3A Cu N3A 180.0 2_666 . ?
N3A C2A N1A 110.83(19) . . ?
N3A C2A H2A 124.6 . . ?
N1A C2A H2A 124.6 . . ?
C5A C4A N3A 110.05(19) . . ?
C5A C4A H4A 125.0 . . ?
N3A C4A H4A 125.0 . . ?
C4A C5A N1A 104.75(18) . . ?
C4A C5A C6A 131.1(2) . . ?
N1A C5A C6A 124.11(18) . . ?
C11A C6A C7A 118.7(2) . . ?
C11A C6A C5A 119.52(19) . . ?
C7A C6A C5A 121.7(2) . . ?
C8A C7A C6A 120.1(2) . . ?
C8A C7A H7A 120.0 . . ?
C6A C7A H7A 120.0 . . ?
C9A C8A C7A 120.8(2) . . ?
C9A C8A H8A 119.6 . . ?
C7A C8A H8A 119.6 . . ?
C8A C9A C10A 119.3(2) . . ?
C8A C9A H9A 120.3 . . ?
C10A C9A H9A 120.3 . . ?
C11A C10A C9A 120.0(2) . . ?
C11A C10A H10A 120.0 . . ?
C9A C10A H10A 120.0 . . ?
C10A C11A C6A 121.1(2) . . ?
C10A C11A H11A 119.5 . . ?
C6A C11A H11A 119.5 . . ?
N3B C2B N1B 111.14(19) . . ?
N3B C2B H2B 124.4 . . ?
N1B C2B H2B 124.4 . . ?
C5B C4B N3B 109.39(19) . . ?
C5B C4B H4B 125.3 . . ?
N3B C4B H4B 125.3 . . ?
C4B C5B N1B 105.58(18) . . ?
C4B C5B C6B 129.9(2) . . ?
N1B C5B C6B 124.50(19) . . ?
C7B C6B C11B 119.0(2) . . ?
C7B C6B C5B 121.9(2) . . ?
C11B C6B C5B 119.1(2) . . ?
C6B C7B C8B 120.0(2) . . ?
C6B C7B H7B 120.0 . . ?
C8B C7B H7B 120.0 . . ?
C9B C8B C7B 120.9(2) . . ?
C9B C8B H8B 119.6 . . ?
C7B C8B H8B 119.6 . . ?
C8B C9B C10B 119.5(2) . . ?
C8B C9B H9B 120.2 . . ?
C10B C9B H9B 120.2 . . ?
C9B C10B C11B 120.1(2) . . ?
C9B C10B H10B 119.9 . . ?
C11B C10B H10B 119.9 . . ?
C10B C11B C6B 120.4(2) . . ?
C10B C11B H11B 119.8 . . ?
C6B C11B H11B 119.8 . . ?
C2A N1A C5A 108.53(18) . . ?
C2A N1A H1A 124.0(18) . . ?
C5A N1A H1A 127.5(18) . . ?
C2B N1B C5B 107.87(18) . . ?
C2B N1B H1B 124.1(18) . . ?
C5B N1B H1B 127.9(18) . . ?
C2A N3A C4A 105.84(17) . . ?
C2A N3A Cu 125.38(15) . . ?
C4A N3A Cu 128.55(14) . . ?
C2B N3B C4B 106.02(17) . . ?
C2B N3B Cu 129.98(14) . . ?
C4B N3B Cu 123.96(14) . . ?
F4A B F2A 113.5(4) . . ?
F3B B F1 117.6(3) . . ?
F4A B F1 110.5(3) . . ?
F2A B F1 116.5(3) . . ?
F3B B F2B 119.3(5) . . ?
F1 B F2B 100.3(4) . . ?
F4A B F3A 110.4(3) . . ?
F2A B F3A 103.4(4) . . ?
F1 B F3A 101.5(3) . . ?
F3B B F4B 110.6(4) . . ?
F1 B F4B 104.9(3) . . ?
F2B B F4B 102.1(5) . . ?
C12 N2 C14 121.0(2) . . ?
C12 N2 C13 120.5(2) . . ?
C14 N2 C13 118.5(2) . . ?
O1 C12 N2 124.9(2) . . ?
O1 C12 H12 117.6 . . ?
N2 C12 H12 117.6 . . ?
N2 C13 H13A 109.5 . . ?
N2 C13 H13B 109.5 . . ?
H13A C13 H13B 109.5 . . ?
N2 C13 H13C 109.5 . . ?
H13A C13 H13C 109.5 . . ?
H13B C13 H13C 109.5 . . ?
N2 C14 H14A 109.5 . . ?
N2 C14 H14B 109.5 . . ?
H14A C14 H14B 109.5 . . ?
N2 C14 H14C 109.5 . . ?
H14A C14 H14C 109.5 . . ?
H14B C14 H14C 109.5 . . ?

loop_
_geom_bond_atom_site_label_1
_geom_bond_atom_site_label_2
_geom_bond_distance
_geom_bond_site_symmetry_2
_geom_bond_publ_flag
Cu N3B 1.9887(17) . ?
Cu N3B 1.9887(17) 2_666 ?
Cu N3A 1.9978(17) 2_666 ?
Cu N3A 1.9978(17) . ?
C2A N3A 1.318(3) . ?
C2A N1A 1.343(3) . ?
C2A H2A 0.9500 . ?
C4A C5A 1.366(3) . ?
C4A N3A 1.381(3) . ?
C4A H4A 0.9500 . ?
C5A N1A 1.379(3) . ?
C5A C6A 1.467(3) . ?
C6A C11A 1.389(3) . ?
C6A C7A 1.401(3) . ?
C7A C8A 1.388(3) . ?
C7A H7A 0.9500 . ?
C8A C9A 1.387(4) . ?
C8A H8A 0.9500 . ?
C9A C10A 1.392(4) . ?
C9A H9A 0.9500 . ?
C10A C11A 1.388(3) . ?
C10A H10A 0.9500 . ?
C11A H11A 0.9500 . ?
C2B N3B 1.321(3) . ?
C2B N1B 1.345(3) . ?
C2B H2B 0.9500 . ?
C4B C5B 1.369(3) . ?
C4B N3B 1.383(3) . ?
C4B H4B 0.9500 . ?
C5B N1B 1.379(3) . ?
C5B C6B 1.471(3) . ?
C6B C7B 1.391(3) . ?
C6B C11B 1.392(3) . ?
C7B C8B 1.396(3) . ?
C7B H7B 0.9500 . ?
C8B C9B 1.371(4) . ?
C8B H8B 0.9500 . ?
C9B C10B 1.388(4) . ?
C9B H9B 0.9500 . ?
C10B C11B 1.392(3) . ?
C10B H10B 0.9500 . ?
C11B H11B 0.9500 . ?
N1A H1A 0.843(16) . ?
N1B H1B 0.841(17) . ?
B F3B 1.336(6) . ?
B F4A 1.354(5) . ?
B F2A 1.376(7) . ?
B F1 1.391(3) . ?
B F2B 1.411(9) . ?
B F3A 1.437(5) . ?
B F4B 1.440(6) . ?
O1 C12 1.225(3) . ?
N2 C12 1.327(3) . ?
N2 C14 1.456(3) . ?
N2 C13 1.466(4) . ?
C12 H12 0.9500 . ?
C13 H13A 0.9800 . ?
C13 H13B 0.9800 . ?
C13 H13C 0.9800 . ?
C14 H14A 0.9800 . ?
C14 H14B 0.9800 . ?
C14 H14C 0.9800 . ?

loop_
_geom_hbond_atom_site_label_D
_geom_hbond_atom_site_label_H
_geom_hbond_atom_site_label_A
_geom_hbond_distance_DH
_geom_hbond_distance_HA
_geom_hbond_distance_DA
_geom_hbond_angle_DHA
_geom_hbond_site_symmetry_A
_geom_hbond_publ_flag
N1A H1A F2A^a 0.843(16) 1.954(19) 2.786(7) 169(3) 2_676 yes
N1A H1A F2B^b 0.843(16) 1.98(2) 2.789(9) 162(3) 2_676 yes
N1B H1B O1 0.841(17) 1.958(18) 2.776(3) 164(2) 1_455 yes
